data_7102455
loop_
_publ_author_name
'Cai, Chen-Xin'
'Amgoune, Abderramane'
'Lehmann, Christian W'
'Carpentier, Jean-Fran\,cois'

_publ_section_title
;
 Stereoselective ring-opening polymerization of racemic lactide using
 alkoxy-amino-bis(phenolate) group 3 metal complexes.
;
_journal_issue 3
_journal_name_full 'Chemical communications (Cambridge, England)'
_journal_page_first 330
_journal_page_last 331
_journal_paper_doi 10.1039/b314030j
_journal_year 2004
_chemical_compound_source 'see paper'
_chemical_formula_moiety 'C48 H81 La N2 O4 Si2'
_chemical_formula_sum 'C48 H81 La N2 O4 Si2'
_chemical_formula_weight 945.24
_chemical_name_systematic
;
?
;
_space_group_IT_number 2
_symmetry_cell_setting triclinic
_symmetry_Int_Tables_number 2
_symmetry_space_group_name_Hall '-P 1'
_symmetry_space_group_name_H-M 'P -1'
_atom_sites_solution_hydrogens geom
_atom_sites_solution_primary direct
_atom_sites_solution_secondary difmap
_cell_angle_alpha 100.3910(10)
_cell_angle_beta 95.6290(10)
_cell_angle_gamma 103.2940(10)
_cell_formula_units_Z 2
_cell_length_a 11.17360(10)
_cell_length_b 14.4669(2)
_cell_length_c 16.8054(2)
_cell_measurement_reflns_used 133018
_cell_measurement_temperature 100
_cell_measurement_theta_max 31.51
_cell_measurement_theta_min 2.91
_cell_volume 2572.61(5)
_computing_cell_refinement 'Denzo / Scalepack (Otwinowski 1997)'
_computing_data_collection 'Collect software (Nonius, 1998)'
_computing_data_reduction 'Denzo / Scalepack (Otwinowski 1997)'
_computing_molecular_graphics 'ORTEP (Johnson, 1976)'
_computing_structure_refinement 'SHELXL-97 (Sheldrick, 1997)'
_computing_structure_solution 'SHELXS-97 (Sheldrick, 1990)'
_diffrn_ambient_temperature 100
_diffrn_measured_fraction_theta_full 0.993
_diffrn_measured_fraction_theta_max 0.993
_diffrn_measurement_device_type 'Nonius KappaCCD'
_diffrn_measurement_method 'CCD \w-scan'
_diffrn_radiation_monochromator graphite
_diffrn_radiation_source '0.3 mm focus rotating anode'
_diffrn_radiation_type MoK\a
_diffrn_radiation_wavelength 0.71073
_diffrn_reflns_av_R_equivalents 0.0818
_diffrn_reflns_av_sigmaI/netI 0.0782
_diffrn_reflns_limit_h_max 16
_diffrn_reflns_limit_h_min -16
_diffrn_reflns_limit_k_max 21
_diffrn_reflns_limit_k_min -21
_diffrn_reflns_limit_l_max 24
_diffrn_reflns_limit_l_min -24
_diffrn_reflns_number 69706
_diffrn_reflns_theta_full 27.75
_diffrn_reflns_theta_max 31.52
_diffrn_reflns_theta_min 5.11
_diffrn_standards_decay_% 0.00
_diffrn_standards_number 0
_exptl_absorpt_coefficient_mu 0.917
_exptl_absorpt_correction_T_max 1
_exptl_absorpt_correction_T_min 1
_exptl_absorpt_correction_type psi-scan
_exptl_absorpt_process_details 'DENZO / Scalepack, Otwinowski (1997)'
_exptl_crystal_colour colorless
_exptl_crystal_density_diffrn 1.220
_exptl_crystal_density_meas ?
_exptl_crystal_density_method none
_exptl_crystal_description block
_exptl_crystal_F_000 1000
_exptl_crystal_size_max 0.12
_exptl_crystal_size_mid 0.12
_exptl_crystal_size_min 0.08
_refine_diff_density_max 1.761
_refine_diff_density_min -0.912
_refine_diff_density_rms 0.134
_refine_ls_extinction_method none
_refine_ls_goodness_of_fit_ref 1.061
_refine_ls_hydrogen_treatment constr
_refine_ls_matrix_type full
_refine_ls_number_parameters 537
_refine_ls_number_reflns 17037
_refine_ls_number_restraints 60
_refine_ls_restrained_S_all 1.069
_refine_ls_R_factor_all 0.0835
_refine_ls_R_factor_gt 0.0591
_refine_ls_shift/su_max 0.001
_refine_ls_shift/su_mean 0.000
_refine_ls_structure_factor_coef Fsqd
_refine_ls_weighting_details 'calc w=1/[\s^2^(Fo^2^)+(0.0567P)^2^+4.3537P] where P=(Fo^2^+2Fc^2^)/3'
_refine_ls_weighting_scheme calc
_refine_ls_wR_factor_gt 0.1256
_refine_ls_wR_factor_ref 0.1371
_reflns_number_gt 13528
_reflns_number_total 17037
_reflns_threshold_expression I>2\s(I)
_cod_data_source_file b314030j.txt
_cod_data_source_block 4611_complex_3
_cod_depositor_comments
;
The following automatic conversions were performed:
'_geom_bond_publ_flag' value 'N' changed to 'n' according to
'/home/saulius/struct/CIF-dictionaries/cif_core.dic' dictionary named
'cif_core.dic' version 2.4.1 from 2010-06-29 (73
times).

'_geom_angle_publ_flag' value 'N' changed to 'n' according to
'/home/saulius/struct/CIF-dictionaries/cif_core.dic' dictionary named
'cif_core.dic' version 2.4.1 from 2010-06-29 (160 times).

Automatic conversion script
Id: cif_fix_enum 1527 2010-12-29 10:47:43Z saulius 

The following automatic conversions were performed:

'_exptl_crystal_density_meas' value 'none' was changed to '?' - the
value is perceived as not measured.

Automatic conversion script
Id: cif_fix_values 3008 2015-01-20 13:52:24Z robertas 
;
_cod_database_code 7102455

loop_
_symmetry_equiv_pos_as_xyz
'x, y, z'
'-x, -y, -z'

loop_
_atom_site_label
_atom_site_type_symbol
_atom_site_fract_x
_atom_site_fract_y
_atom_site_fract_z
_atom_site_U_iso_or_equiv
_atom_site_adp_type
_atom_site_occupancy
_atom_site_symmetry_multiplicity
_atom_site_calc_flag
_atom_site_refinement_flags
_atom_site_disorder_assembly
_atom_site_disorder_group
La1 La 1.199528(17) 0.635596(14) 0.845991(11) 0.01684(6) Uani 1 1 d . . .
Si1 Si 1.45707(9) 0.83100(7) 0.94582(6) 0.0248(2) Uani 1 1 d . . .
HI1 H 1.3869 0.8609 0.9427 0.030 Uiso 1 1 calc R A .
N1 N 0.9563(3) 0.62074(19) 0.83427(16) 0.0182(5) Uani 1 1 d . A .
O1 O 1.1527(3) 0.7259(3) 0.7590(2) 0.0217(6) Uani 0.800(4) 1 d P A 1
C1 C 0.9385(4) 0.7117(3) 0.8844(3) 0.0208(8) Uani 0.800(4) 1 d P A 1
H1A H 0.8503 0.7085 0.8806 0.025 Uiso 0.800(4) 1 calc PR A 1
H1B H 0.9779 0.7669 0.8625 0.025 Uiso 0.800(4) 1 calc PR A 1
O1B O 1.1584(11) 0.7648(9) 0.7889(8) 0.017(2) Uiso 0.200(4) 1 d P A 2
C1B C 0.9232(15) 0.5757(12) 0.9045(11) 0.018(3) Uiso 0.200(4) 1 d P A 2
Si2 Si 1.46066(9) 0.62956(7) 0.97147(6) 0.02093(18) Uani 1 1 d . A .
HI2 H 1.4108 0.5647 0.9435 0.025 Uiso 1 1 calc R . .
N2 N 1.3964(3) 0.7095(2) 0.93238(17) 0.0213(5) Uani 1 1 d . A .
O2 O 1.1093(3) 0.4732(2) 0.8405(2) 0.0212(6) Uani 0.800(4) 1 d P A 1
C2 C 0.9922(4) 0.7267(3) 0.9725(3) 0.0243(9) Uani 0.800(4) 1 d P A 1
H2A H 0.9898 0.7903 1.0019 0.029 Uiso 0.800(4) 1 calc PR A 1
H2B H 0.9441 0.6780 0.9976 0.029 Uiso 0.800(4) 1 calc PR A 1
O3 O 1.1187(3) 0.7190(3) 0.97631(18) 0.0239(7) Uani 0.800(4) 1 d P A 1
O2B O 1.1109(11) 0.4815(8) 0.7929(8) 0.018(2) Uiso 0.200(4) 1 d P A 2
C2B C 0.9807(13) 0.6416(10) 0.9840(9) 0.014(3) Uiso 0.200(4) 1 d P A 2
O3B O 1.1137(10) 0.6685(9) 0.9817(7) 0.014(2) Uiso 0.200(4) 1 d P A 2
C4 C 1.1800(4) 0.7485(3) 1.0577(2) 0.0328(8) Uani 1 1 d . . .
H4A H 1.2643 0.7434 1.0590 0.049 Uiso 1 1 calc R B 1
H4B H 1.1379 0.7075 1.0907 0.049 Uiso 1 1 calc R B 1
H4C H 1.1796 0.8147 1.0788 0.049 Uiso 1 1 calc R B 1
C11 C 1.0642(4) 0.7524(3) 0.7155(3) 0.0198(8) Uani 0.800(4) 1 d P A 1
C11B C 1.0650(16) 0.7865(13) 0.7448(11) 0.017(3) Uiso 0.200(4) 1 d P A 2
C12 C 1.0904(3) 0.8316(3) 0.6750(2) 0.0237(7) Uani 1 1 d . . .
C13 C 0.9900(3) 0.8541(3) 0.6336(2) 0.0245(7) Uani 1 1 d . A .
H13 H 1.0071 0.9029 0.6040 0.029 Uiso 1 1 calc R . .
C14 C 0.8666(4) 0.8088(3) 0.6336(3) 0.0335(9) Uani 1 1 d . . .
C15 C 0.8439(4) 0.7298(3) 0.6714(3) 0.0228(8) Uani 0.800(4) 1 d P A 1
H15 H 0.7623 0.6948 0.6692 0.027 Uiso 0.800(4) 1 calc PR A 1
C16 C 0.9388(4) 0.7017(3) 0.7121(2) 0.0203(8) Uani 0.800(4) 1 d P A 1
C17 C 0.9068(4) 0.6118(3) 0.7472(3) 0.0222(8) Uani 0.800(4) 1 d P A 1
H17A H 0.8170 0.5895 0.7409 0.027 Uiso 0.800(4) 1 calc PR A 1
H17B H 0.9365 0.5616 0.7146 0.027 Uiso 0.800(4) 1 calc PR A 1
C15B C 0.8455(15) 0.7716(12) 0.7144(11) 0.019(3) Uiso 0.200(4) 1 d P A 2
C16B C 0.9438(13) 0.7549(10) 0.7610(9) 0.013(3) Uiso 0.200(4) 1 d P A 2
C17B C 0.9243(14) 0.7109(11) 0.8364(10) 0.016(3) Uiso 0.200(4) 1 d P A 2
C18 C 0.7590(4) 0.8350(3) 0.5875(3) 0.0401(10) Uani 1 1 d D A .
C18A C 0.735(2) 0.9247(10) 0.6444(11) 0.145(9) Uiso 0.50 1 d PD A 1
H18A H 0.8105 0.9750 0.6604 0.218 Uiso 0.50 1 calc PR A 1
H18B H 0.7048 0.9059 0.6923 0.218 Uiso 0.50 1 calc PR A 1
H18C H 0.6734 0.9485 0.6157 0.218 Uiso 0.50 1 calc PR A 1
C18B C 0.6359(10) 0.7570(8) 0.5738(8) 0.078(4) Uiso 0.50 1 d PD A 1
H18D H 0.6397 0.7023 0.5331 0.117 Uiso 0.50 1 calc PR A 1
H18E H 0.5691 0.7832 0.5556 0.117 Uiso 0.50 1 calc PR A 1
H18F H 0.6219 0.7366 0.6241 0.117 Uiso 0.50 1 calc PR A 1
C18C C 0.7906(14) 0.8673(11) 0.5091(7) 0.086(4) Uiso 0.50 1 d PD A 1
H18G H 0.8633 0.9207 0.5215 0.129 Uiso 0.50 1 calc PR A 1
H18H H 0.7222 0.8872 0.4844 0.129 Uiso 0.50 1 calc PR A 1
H18I H 0.8062 0.8142 0.4718 0.129 Uiso 0.50 1 calc PR A 1
C18D C 0.6718(9) 0.8633(7) 0.6458(6) 0.049(2) Uiso 0.50 1 d PD A 2
C18E C 0.6855(9) 0.7420(6) 0.5229(5) 0.049(2) Uiso 0.50 1 d PD A 2
C18F C 0.8024(9) 0.9149(6) 0.5407(5) 0.041(2) Uiso 0.50 1 d PD A 2
C19 C 1.2244(3) 0.8868(2) 0.6733(2) 0.0225(6) Uani 1 1 d . A .
C19A C 1.3052(4) 0.8169(3) 0.6478(2) 0.0304(8) Uani 1 1 d . . .
H19A H 1.3884 0.8535 0.6473 0.046 Uiso 1 1 calc R A .
H19B H 1.2713 0.7784 0.5941 0.046 Uiso 1 1 calc R . .
H19C H 1.3063 0.7750 0.6860 0.046 Uiso 1 1 calc R . .
C19B C 1.2321(4) 0.9547(3) 0.6124(2) 0.0304(8) Uani 1 1 d . . .
H19D H 1.3174 0.9878 0.6134 0.046 Uiso 1 1 calc R A .
H19E H 1.1853 1.0014 0.6274 0.046 Uiso 1 1 calc R . .
H19F H 1.1984 0.9173 0.5583 0.046 Uiso 1 1 calc R . .
C19C C 1.2795(4) 0.9491(3) 0.7591(2) 0.0330(8) Uani 1 1 d . . .
H19G H 1.3635 0.9840 0.7586 0.049 Uiso 1 1 calc R A .
H19H H 1.2786 0.9078 0.7979 0.049 Uiso 1 1 calc R . .
H19I H 1.2307 0.9944 0.7743 0.049 Uiso 1 1 calc R . .
C21 C 1.0017(4) 0.4094(3) 0.8047(3) 0.0196(8) Uani 0.800(4) 1 d P A 1
C21B C 1.0023(15) 0.4133(11) 0.7636(11) 0.016(3) Uiso 0.200(4) 1 d P A 2
C22 C 0.9962(3) 0.3131(2) 0.7588(2) 0.0240(7) Uani 1 1 d . . .
C23 C 0.8804(3) 0.2541(3) 0.7227(2) 0.0231(7) Uani 1 1 d . A .
H23 H 0.8759 0.1904 0.6975 0.028 Uiso 1 1 calc R . .
C24 C 0.7695(3) 0.2839(3) 0.7215(2) 0.0280(7) Uani 1 1 d . . .
C25 C 0.7775(4) 0.3772(3) 0.7686(3) 0.0224(8) Uani 0.800(4) 1 d P A 1
H25 H 0.7052 0.3982 0.7725 0.027 Uiso 0.800(4) 1 calc PR A 1
C26 C 0.8907(4) 0.4389(3) 0.8097(3) 0.0200(8) Uani 0.800(4) 1 d P A 1
C27 C 0.8930(4) 0.5346(3) 0.8639(3) 0.0219(8) Uani 0.800(4) 1 d P A 1
H27A H 0.8081 0.5376 0.8688 0.026 Uiso 0.800(4) 1 calc PR A 1
H27B H 0.9343 0.5372 0.9181 0.026 Uiso 0.800(4) 1 calc PR A 1
C25B C 0.7792(14) 0.3753(11) 0.7199(10) 0.016(3) Uiso 0.200(4) 1 d P A 2
C26B C 0.8943(14) 0.4432(10) 0.7479(9) 0.014(3) Uiso 0.200(4) 1 d P A 2
C27B C 0.8963(13) 0.5485(11) 0.7548(9) 0.014(3) Uiso 0.200(4) 1 d P A 2
C28 C 0.6457(4) 0.2112(3) 0.6809(2) 0.0325(8) Uani 1 1 d . A .
C28A C 0.5387(4) 0.2598(4) 0.6787(3) 0.0536(14) Uani 1 1 d . . .
H28A H 0.5550 0.3096 0.6474 0.080 Uiso 1 1 calc R A .
H28B H 0.5305 0.2883 0.7334 0.080 Uiso 1 1 calc R . .
H28C H 0.4630 0.2123 0.6538 0.080 Uiso 1 1 calc R . .
C28B C 0.6169(5) 0.1314(4) 0.7308(3) 0.0488(12) Uani 1 1 d . . .
H28D H 0.6833 0.0996 0.7324 0.073 Uiso 1 1 calc R A .
H28E H 0.5406 0.0849 0.7057 0.073 Uiso 1 1 calc R . .
H28F H 0.6087 0.1602 0.7855 0.073 Uiso 1 1 calc R . .
C28C C 0.6546(4) 0.1659(5) 0.5929(3) 0.0549(15) Uani 1 1 d . . .
H28G H 0.6735 0.2160 0.5623 0.082 Uiso 1 1 calc R A .
H28H H 0.5767 0.1210 0.5684 0.082 Uiso 1 1 calc R . .
H28I H 0.7191 0.1320 0.5928 0.082 Uiso 1 1 calc R . .
C29 C 1.1132(3) 0.2750(2) 0.7576(2) 0.0209(6) Uani 1 1 d . A .
C29A C 1.0856(4) 0.1692(3) 0.7136(3) 0.0349(9) Uani 1 1 d . . .
H29A H 1.0267 0.1300 0.7397 0.052 Uiso 1 1 calc R A .
H29B H 1.1611 0.1481 0.7159 0.052 Uiso 1 1 calc R . .
H29C H 1.0517 0.1628 0.6576 0.052 Uiso 1 1 calc R . .
C29B C 1.1728(4) 0.2818(3) 0.8455(2) 0.0320(8) Uani 1 1 d . . .
H29D H 1.1920 0.3480 0.8750 0.048 Uiso 1 1 calc R A .
H29E H 1.2477 0.2602 0.8444 0.048 Uiso 1 1 calc R . .
H29F H 1.1158 0.2416 0.8720 0.048 Uiso 1 1 calc R . .
C29C C 1.2075(4) 0.3339(3) 0.7138(3) 0.0323(8) Uani 1 1 d . . .
H29G H 1.2268 0.4014 0.7399 0.049 Uiso 1 1 calc R A .
H29H H 1.1727 0.3259 0.6577 0.049 Uiso 1 1 calc R . .
H29I H 1.2819 0.3115 0.7163 0.049 Uiso 1 1 calc R . .
O31 O 1.3194(2) 0.5875(2) 0.72807(15) 0.0291(6) Uani 1 1 d . A .
C32 C 1.2603(4) 0.5601(3) 0.6433(2) 0.0276(7) Uani 1 1 d . . .
H32A H 1.2147 0.6064 0.6306 0.033 Uiso 1 1 calc R A .
H32B H 1.2035 0.4960 0.6321 0.033 Uiso 1 1 calc R . .
C33 C 1.3671(5) 0.5608(4) 0.5944(3) 0.0469(11) Uani 1 1 d . A .
H33A H 1.3406 0.5165 0.5416 0.056 Uiso 1 1 calc R . .
H33B H 1.4028 0.6255 0.5861 0.056 Uiso 1 1 calc R . .
C34 C 1.4577(4) 0.5277(4) 0.6477(3) 0.0413(10) Uani 1 1 d . . .
H34A H 1.5418 0.5500 0.6365 0.050 Uiso 1 1 calc R A .
H34B H 1.4365 0.4574 0.6398 0.050 Uiso 1 1 calc R . .
C35 C 1.4442(4) 0.5741(3) 0.7334(3) 0.0367(9) Uani 1 1 d . A .
H35A H 1.4555 0.5323 0.7710 0.044 Uiso 1 1 calc R . .
H35B H 1.5051 0.6361 0.7521 0.044 Uiso 1 1 calc R . .
C41 C 1.5484(4) 0.8631(3) 0.8634(3) 0.0378(9) Uani 1 1 d . A .
H41A H 1.4987 0.8342 0.8111 0.057 Uiso 1 1 calc R . .
H41B H 1.6217 0.8393 0.8671 0.057 Uiso 1 1 calc R . .
H41C H 1.5720 0.9324 0.8695 0.057 Uiso 1 1 calc R . .
C42 C 1.5551(4) 0.8884(3) 1.0472(3) 0.0376(9) Uani 1 1 d . A .
H42A H 1.5086 0.8724 1.0901 0.056 Uiso 1 1 calc R . .
H42B H 1.5785 0.9576 1.0527 0.056 Uiso 1 1 calc R . .
H42C H 1.6284 0.8645 1.0508 0.056 Uiso 1 1 calc R . .
C43 C 1.4570(4) 0.6358(3) 1.0833(2) 0.0293(8) Uani 1 1 d . . .
H43A H 1.3740 0.6331 1.0948 0.044 Uiso 1 1 calc R A .
H43B H 1.5120 0.6956 1.1138 0.044 Uiso 1 1 calc R . .
H43C H 1.4832 0.5820 1.0988 0.044 Uiso 1 1 calc R . .
C44 C 1.6236(3) 0.6353(3) 0.9516(2) 0.0286(7) Uani 1 1 d . . .
H44A H 1.6274 0.6322 0.8944 0.043 Uiso 1 1 calc R A .
H44B H 1.6493 0.5816 0.9676 0.043 Uiso 1 1 calc R . .
H44C H 1.6778 0.6952 0.9826 0.043 Uiso 1 1 calc R . .
C51 C 0.1229(6) 0.0018(4) 0.0197(4) 0.0599(14) Uiso 1 1 d . . .
C52 C 0.0480(6) 0.0177(4) 0.0810(4) 0.0595(14) Uiso 1 1 d . . .
C53 C -0.0760(6) 0.0155(5) 0.0588(4) 0.0621(15) Uiso 1 1 d . . .
C55 C 0.0921(10) 0.0345(8) 0.1582(6) 0.048(2) Uiso 0.50 1 d P . .
C95 C 0.9806(9) 0.4530(6) 0.5103(6) 0.112(3) Uiso 1 1 d D . .
C96 C 1.0739(5) 0.4735(4) 0.4590(3) 0.0521(12) Uiso 1 1 d D . .
C97 C 1.1024(12) 0.5669(8) 0.4389(8) 0.163(5) Uiso 1 1 d D . .
C98 C 1.0460(8) 0.6404(6) 0.4695(5) 0.096(2) Uiso 1 1 d D . .
C99 C 0.9525(12) 0.6153(8) 0.5203(8) 0.167(5) Uiso 1 1 d D . .

loop_
_atom_site_aniso_label
_atom_site_aniso_U_11
_atom_site_aniso_U_22
_atom_site_aniso_U_33
_atom_site_aniso_U_23
_atom_site_aniso_U_13
_atom_site_aniso_U_12
La1 0.01424(8) 0.01808(9) 0.01733(9) 0.00224(6) 0.00133(6) 0.00390(6)
Si1 0.0228(5) 0.0200(4) 0.0302(5) 0.0069(4) -0.0002(4) 0.0031(4)
N1 0.0195(13) 0.0185(12) 0.0179(12) 0.0056(10) 0.0055(10) 0.0049(10)
O1 0.0194(15) 0.0254(17) 0.0238(16) 0.0108(14) 0.0035(12) 0.0079(12)
C1 0.0195(19) 0.0193(19) 0.025(2) 0.0043(15) 0.0058(16) 0.0070(15)
Si2 0.0185(4) 0.0206(4) 0.0230(4) 0.0033(3) 0.0001(3) 0.0059(3)
N2 0.0207(13) 0.0186(13) 0.0228(13) 0.0025(11) -0.0015(11) 0.0047(10)
O2 0.0183(14) 0.0176(14) 0.0263(16) 0.0019(12) 0.0024(12) 0.0039(11)
C2 0.028(2) 0.024(2) 0.023(2) 0.0031(16) 0.0085(17) 0.0084(17)
O3 0.0246(16) 0.0294(18) 0.0189(14) 0.0030(13) 0.0046(12) 0.0099(13)
C4 0.040(2) 0.042(2) 0.0193(16) 0.0022(15) 0.0031(15) 0.0192(18)
C11 0.020(2) 0.022(2) 0.0188(19) 0.0064(17) 0.0021(15) 0.0079(16)
C12 0.0252(17) 0.0232(16) 0.0234(16) 0.0086(13) 0.0047(13) 0.0043(13)
C13 0.0277(17) 0.0246(17) 0.0243(16) 0.0118(13) 0.0042(13) 0.0075(13)
C14 0.0272(19) 0.035(2) 0.046(2) 0.0252(18) 0.0033(17) 0.0104(15)
C15 0.020(2) 0.028(2) 0.022(2) 0.0074(17) 0.0007(15) 0.0075(16)
C16 0.0212(19) 0.0208(19) 0.0199(18) 0.0053(15) 0.0047(15) 0.0057(15)
C17 0.022(2) 0.021(2) 0.0219(19) 0.0050(15) -0.0020(15) 0.0041(15)
C18 0.031(2) 0.044(2) 0.051(3) 0.027(2) -0.0013(19) 0.0122(18)
C19 0.0251(17) 0.0212(15) 0.0223(15) 0.0085(12) 0.0065(13) 0.0037(12)
C19A 0.0288(19) 0.034(2) 0.034(2) 0.0135(16) 0.0148(16) 0.0116(15)
C19B 0.034(2) 0.0303(19) 0.0317(19) 0.0158(15) 0.0107(16) 0.0081(15)
C19C 0.035(2) 0.0300(19) 0.0291(19) 0.0034(15) 0.0002(16) 0.0033(15)
C21 0.0190(19) 0.0198(19) 0.021(2) 0.0084(15) 0.0022(15) 0.0041(14)
C22 0.0215(16) 0.0203(16) 0.0302(17) 0.0051(13) 0.0021(13) 0.0062(12)
C23 0.0231(16) 0.0221(16) 0.0216(15) 0.0035(12) 0.0017(13) 0.0024(12)
C24 0.0174(16) 0.0295(18) 0.0345(19) 0.0098(15) 0.0004(14) -0.0002(13)
C25 0.0164(19) 0.030(2) 0.025(2) 0.0116(17) 0.0051(15) 0.0075(16)
C26 0.0183(18) 0.0219(19) 0.0212(19) 0.0080(15) 0.0047(15) 0.0047(15)
C27 0.021(2) 0.021(2) 0.027(2) 0.0082(17) 0.0095(17) 0.0061(15)
C28 0.0216(17) 0.045(2) 0.0245(17) 0.0025(16) 0.0008(14) 0.0012(15)
C28A 0.023(2) 0.081(4) 0.046(3) -0.002(3) -0.0065(19) 0.008(2)
C28B 0.038(2) 0.045(3) 0.048(3) 0.007(2) 0.002(2) -0.017(2)
C28C 0.031(2) 0.093(4) 0.027(2) -0.009(2) -0.0009(17) 0.006(2)
C29 0.0193(15) 0.0192(15) 0.0246(15) 0.0031(12) 0.0026(12) 0.0072(12)
C29A 0.031(2) 0.0236(18) 0.047(2) -0.0029(16) 0.0047(17) 0.0090(15)
C29B 0.0281(19) 0.042(2) 0.0278(18) 0.0078(16) 0.0034(15) 0.0131(16)
C29C 0.0280(19) 0.036(2) 0.036(2) 0.0120(17) 0.0105(16) 0.0084(15)
O31 0.0194(12) 0.0417(15) 0.0226(12) -0.0018(11) 0.0008(10) 0.0081(11)
C32 0.0300(19) 0.0280(18) 0.0226(16) 0.0035(14) 0.0026(14) 0.0050(14)
C33 0.045(3) 0.066(3) 0.033(2) 0.009(2) 0.017(2) 0.019(2)
C34 0.033(2) 0.056(3) 0.039(2) 0.008(2) 0.0139(18) 0.017(2)
C35 0.0224(18) 0.050(3) 0.036(2) 0.0009(18) 0.0047(16) 0.0131(17)
C41 0.033(2) 0.038(2) 0.041(2) 0.0171(18) 0.0028(18) 0.0008(17)
C42 0.046(2) 0.0208(18) 0.037(2) 0.0020(16) -0.0022(18) -0.0030(16)
C43 0.034(2) 0.0316(19) 0.0257(17) 0.0086(15) 0.0035(15) 0.0139(15)
C44 0.0220(17) 0.038(2) 0.0275(17) 0.0075(15) 0.0022(14) 0.0117(15)

loop_
_atom_type_symbol
_atom_type_description
_atom_type_scat_dispersion_real
_atom_type_scat_dispersion_imag
_atom_type_scat_source
C C 0.0033 0.0016 'International Tables Vol C Tables 4.2.6.8 and 6.1.1.4'
H H 0.0000 0.0000 'International Tables Vol C Tables 4.2.6.8 and 6.1.1.4'
N N 0.0061 0.0033 'International Tables Vol C Tables 4.2.6.8 and 6.1.1.4'
O O 0.0106 0.0060 'International Tables Vol C Tables 4.2.6.8 and 6.1.1.4'
Si Si 0.0817 0.0704 'International Tables Vol C Tables 4.2.6.8 and 6.1.1.4'
La La -0.2871 2.4523 'International Tables Vol C Tables 4.2.6.8 and 6.1.1.4'

loop_
_geom_angle_atom_site_label_1
_geom_angle_atom_site_label_2
_geom_angle_atom_site_label_3
_geom_angle
_geom_angle_site_symmetry_1
_geom_angle_site_symmetry_3
_geom_angle_publ_flag
O2B La1 O1 109.3(3) . . ?
O2B La1 O2 21.1(3) . . ?
O1 La1 O2 127.39(12) . . ?
O2B La1 O1B 123.7(5) . . ?
O1 La1 O1B 16.5(3) . . ?
O2 La1 O1B 139.1(3) . . ?
O2B La1 N2 129.8(3) . . ?
O1 La1 N2 112.74(11) . . ?
O2 La1 N2 118.09(10) . . ?
O1B La1 N2 102.9(3) . . ?
O2B La1 O3B 104.3(4) . . ?
O1 La1 O3B 113.7(3) . . ?
O2 La1 O3B 85.9(3) . . ?
O1B La1 O3B 100.1(4) . . ?
N2 La1 O3B 82.7(3) . . ?
O2B La1 O31 74.3(3) . . ?
O1 La1 O31 78.21(11) . . ?
O2 La1 O31 90.06(10) . . ?
O1B La1 O31 90.8(3) . . ?
N2 La1 O31 88.62(9) . . ?
O3B La1 O31 167.3(3) . . ?
O2B La1 O3 118.0(3) . . ?
O1 La1 O3 99.28(12) . . ?
O2 La1 O3 101.08(11) . . ?
O1B La1 O3 84.8(3) . . ?
N2 La1 O3 80.89(10) . . ?
O3B La1 O3 16.3(3) . . ?
O31 La1 O3 167.35(9) . . ?
O2B La1 N1 74.8(3) . . ?
O1 La1 N1 72.25(10) . . ?
O2 La1 N1 74.82(9) . . ?
O1B La1 N1 72.0(3) . . ?
N2 La1 N1 143.98(9) . . ?
O3B La1 N1 64.0(3) . . ?
O31 La1 N1 126.39(8) . . ?
O3 La1 N1 63.27(9) . . ?
O2B La1 Si2 103.8(3) . . ?
O1 La1 Si2 136.66(8) . . ?
O2 La1 Si2 91.76(8) . . ?
O1B La1 Si2 129.1(3) . . ?
N2 La1 Si2 26.56(7) . . ?
O3B La1 Si2 83.3(3) . . ?
O31 La1 Si2 84.80(6) . . ?
O3 La1 Si2 88.85(7) . . ?
N1 La1 Si2 145.06(6) . . ?
N2 Si1 C41 112.33(18) . . ?
N2 Si1 C42 114.24(17) . . ?
C41 Si1 C42 108.9(2) . . ?
N2 Si1 HI1 107.0 . . n
C41 Si1 HI1 107.0 . . n
C42 Si1 HI1 107.0 . . n
C17B N1 C27 129.2(7) . . ?
C17B N1 C17 78.4(7) . . ?
C27 N1 C17 109.9(3) . . ?
C17B N1 C1B 113.6(9) . . ?
C27 N1 C1B 31.5(7) . . ?
C17 N1 C1B 139.0(7) . . ?
C17B N1 C1 31.8(7) . . ?
C27 N1 C1 110.7(3) . . ?
C17 N1 C1 109.7(3) . . ?
C1B N1 C1 85.7(7) . . ?
C17B N1 C27B 111.1(9) . . ?
C27 N1 C27B 77.6(6) . . ?
C17 N1 C27B 36.0(6) . . ?
C1B N1 C27B 109.1(9) . . ?
C1 N1 C27B 138.5(6) . . ?
C17B N1 La1 113.8(6) . . ?
C27 N1 La1 110.4(2) . . ?
C17 N1 La1 108.4(2) . . ?
C1B N1 La1 101.9(7) . . ?
C1 N1 La1 107.6(2) . . ?
C27B N1 La1 106.7(6) . . ?
C11 O1 La1 147.8(3) . . ?
N1 C1 C2 111.9(3) . . ?
N1 C1 H1A 109.2 . . n
C2 C1 H1A 109.2 . . n
N1 C1 H1B 109.2 . . n
C2 C1 H1B 109.2 . . n
H1A C1 H1B 107.9 . . n
C11B O1B La1 139.7(11) . . ?
C2B C1B N1 112.0(12) . . ?
N2 Si2 C44 114.11(17) . . ?
N2 Si2 C43 114.85(16) . . ?
C44 Si2 C43 108.19(18) . . ?
N2 Si2 La1 39.74(10) . . ?
C44 Si2 La1 131.31(12) . . ?
C43 Si2 La1 120.09(13) . . ?
N2 Si2 HI2 106.4 . . n
C44 Si2 HI2 106.4 . . n
C43 Si2 HI2 106.4 . . n
La1 Si2 HI2 67.1 . . n
Si2 N2 Si1 127.13(18) . . ?
Si2 N2 La1 113.70(14) . . ?
Si1 N2 La1 119.14(15) . . ?
C21 O2 La1 135.8(3) . . ?
O3 C2 C1 108.4(3) . . ?
O3 C2 H2A 110.0 . . n
C1 C2 H2A 110.0 . . n
O3 C2 H2B 110.0 . . n
C1 C2 H2B 110.0 . . n
H2A C2 H2B 108.4 . . n
C4 O3 C2 110.6(3) . . ?
C4 O3 La1 127.9(2) . . ?
C2 O3 La1 120.9(2) . . ?
C21B O2B La1 146.2(10) . . ?
O3B C2B C1B 106.5(12) . . ?
C2B O3B C4 110.1(9) . . ?
C2B O3B La1 120.6(8) . . ?
C4 O3B La1 125.2(6) . . ?
O3 C4 O3B 28.5(4) . . ?
O3 C4 H4A 109.5 . . n
O3B C4 H4A 101.4 . . n
O3 C4 H4B 109.5 . . n
O3B C4 H4B 87.7 . . n
H4A C4 H4B 109.5 . . n
O3 C4 H4C 109.5 . . n
O3B C4 H4C 136.2 . . n
H4A C4 H4C 109.5 . . n
H4B C4 H4C 109.5 . . n
O1 C11 C16 118.5(4) . . ?
O1 C11 C12 122.9(4) . . ?
C16 C11 C12 118.6(4) . . ?
O1B C11B C16B 118.9(15) . . ?
O1B C11B C12 119.4(13) . . ?
C16B C11B C12 121.3(13) . . ?
C13 C12 C11 117.6(3) . . ?
C13 C12 C11B 116.1(7) . . ?
C11 C12 C11B 25.1(7) . . ?
C13 C12 C19 121.2(3) . . ?
C11 C12 C19 121.1(3) . . ?
C11B C12 C19 117.8(7) . . ?
C14 C13 C12 124.4(3) . . ?
C14 C13 H13 117.8 . . n
C12 C13 H13 117.8 . . n
C13 C14 C15 116.6(4) . . ?
C13 C14 C18 123.1(3) . . ?
C15 C14 C18 120.1(4) . . ?
C13 C14 C15B 112.1(7) . . ?
C15 C14 C15B 32.8(6) . . ?
C18 C14 C15B 118.1(7) . . ?
C16 C15 C14 122.1(4) . . ?
C16 C15 H15 118.9 . . n
C14 C15 H15 118.9 . . n
C15 C16 C11 120.4(4) . . ?
C15 C16 C17 118.8(4) . . ?
C11 C16 C17 120.6(4) . . ?
N1 C17 C16 117.2(3) . . ?
N1 C17 H17A 108.0 . . n
C16 C17 H17A 108.0 . . n
N1 C17 H17B 108.0 . . n
C16 C17 H17B 108.0 . . n
H17A C17 H17B 107.2 . . n
C16B C15B C14 119.5(12) . . ?
C15B C16B C11B 120.3(14) . . ?
C15B C16B C17B 120.8(13) . . ?
C11B C16B C17B 118.5(13) . . ?
N1 C17B C16B 115.6(12) . . ?
C18D C18 C18C 131.1(8) . . ?
C18D C18 C14 110.1(5) . . ?
C18C C18 C14 112.8(7) . . ?
C18D C18 C18F 110.9(5) . . ?
C18C C18 C18F 29.1(6) . . ?
C14 C18 C18F 112.8(5) . . ?
C18D C18 C18B 68.4(6) . . ?
C18C C18 C18B 112.4(7) . . ?
C14 C18 C18B 113.7(6) . . ?
C18F C18 C18B 130.1(7) . . ?
C18D C18 C18A 38.0(7) . . ?
C18C C18 C18A 106.3(8) . . ?
C14 C18 C18A 106.3(9) . . ?
C18F C18 C18A 78.9(8) . . ?
C18B C18 C18A 104.5(8) . . ?
C18D C18 C18E 108.3(5) . . ?
C18C C18 C18E 80.1(7) . . ?
C14 C18 C18E 107.4(5) . . ?
C18F C18 C18E 107.2(5) . . ?
C18B C18 C18E 40.8(6) . . ?
C18A C18 C18E 139.7(9) . . ?
C18 C18A H18A 109.5 . . n
C18 C18A H18B 109.5 . . n
H18A C18A H18B 109.5 . . n
C18 C18A H18C 109.5 . . n
H18A C18A H18C 109.5 . . n
H18B C18A H18C 109.5 . . n
C18 C18B H18D 109.5 . . n
C18 C18B H18E 109.5 . . n
H18D C18B H18E 109.5 . . n
C18 C18B H18F 109.5 . . n
H18D C18B H18F 109.5 . . n
H18E C18B H18F 109.5 . . n
C18 C18C H18G 109.5 . . n
C18 C18C H18H 109.5 . . n
H18G C18C H18H 109.5 . . n
C18 C18C H18I 109.5 . . n
H18G C18C H18I 109.5 . . n
H18H C18C H18I 109.5 . . n
C12 C19 C19A 111.5(3) . . ?
C12 C19 C19B 112.2(3) . . ?
C19A C19 C19B 106.7(3) . . ?
C12 C19 C19C 108.9(3) . . ?
C19A C19 C19C 109.4(3) . . ?
C19B C19 C19C 108.0(3) . . ?
C19 C19A H19A 109.5 . . n
C19 C19A H19B 109.5 . . n
H19A C19A H19B 109.5 . . n
C19 C19A H19C 109.5 . . n
H19A C19A H19C 109.5 . . n
H19B C19A H19C 109.5 . . n
C19 C19B H19D 109.5 . . n
C19 C19B H19E 109.5 . . n
H19D C19B H19E 109.5 . . n
C19 C19B H19F 109.5 . . n
H19D C19B H19F 109.5 . . n
H19E C19B H19F 109.5 . . n
C19 C19C H19G 109.5 . . n
C19 C19C H19H 109.5 . . n
H19G C19C H19H 109.5 . . n
C19 C19C H19I 109.5 . . n
H19G C19C H19I 109.5 . . n
H19H C19C H19I 109.5 . . n
O2 C21 C26 118.4(4) . . ?
O2 C21 C22 122.6(3) . . ?
C26 C21 C22 118.9(4) . . ?
O2B C21B C26B 119.0(14) . . ?
O2B C21B C22 120.4(13) . . ?
C26B C21B C22 120.1(13) . . ?
C23 C22 C21B 112.1(7) . . ?
C23 C22 C21 117.8(3) . . ?
C21B C22 C21 28.4(7) . . ?
C23 C22 C29 121.3(3) . . ?
C21B C22 C29 121.4(7) . . ?
C21 C22 C29 120.6(3) . . ?
C22 C23 C24 124.5(3) . . ?
C22 C23 H23 117.7 . . n
C24 C23 H23 117.7 . . n
C25B C24 C23 116.1(7) . . ?
C25B C24 C25 34.6(7) . . ?
C23 C24 C25 116.0(3) . . ?
C25B C24 C28 117.0(8) . . ?
C23 C24 C28 119.9(3) . . ?
C25 C24 C28 123.5(3) . . ?
C26 C25 C24 122.2(4) . . ?
C26 C25 H25 118.9 . . n
C24 C25 H25 118.9 . . n
C25 C26 C21 120.3(4) . . ?
C25 C26 C27 120.0(4) . . ?
C21 C26 C27 119.6(4) . . ?
N1 C27 C26 114.2(3) . . ?
N1 C27 H27A 108.7 . . n
C26 C27 H27A 108.7 . . n
N1 C27 H27B 108.7 . . n
C26 C27 H27B 108.7 . . n
H27A C27 H27B 107.6 . . n
C24 C25B C26B 119.4(13) . . ?
C21B C26B C25B 121.1(14) . . ?
C21B C26B C27B 121.8(13) . . ?
C25B C26B C27B 117.0(13) . . ?
C26B C27B N1 119.4(11) . . ?
C28A C28 C28C 107.8(4) . . ?
C28A C28 C24 111.8(4) . . ?
C28C C28 C24 110.5(3) . . ?
C28A C28 C28B 108.4(4) . . ?
C28C C28 C28B 109.9(4) . . ?
C24 C28 C28B 108.5(3) . . ?
C28 C28A H28A 109.5 . . n
C28 C28A H28B 109.5 . . n
H28A C28A H28B 109.5 . . n
C28 C28A H28C 109.5 . . n
H28A C28A H28C 109.5 . . n
H28B C28A H28C 109.5 . . n
C28 C28B H28D 109.5 . . n
C28 C28B H28E 109.5 . . n
H28D C28B H28E 109.5 . . n
C28 C28B H28F 109.5 . . n
H28D C28B H28F 109.5 . . n
H28E C28B H28F 109.5 . . n
C28 C28C H28G 109.5 . . n
C28 C28C H28H 109.5 . . n
H28G C28C H28H 109.5 . . n
C28 C28C H28I 109.5 . . n
H28G C28C H28I 109.5 . . n
H28H C28C H28I 109.5 . . n
C29A C29 C29C 107.2(3) . . ?
C29A C29 C22 112.5(3) . . ?
C29C C29 C22 110.5(3) . . ?
C29A C29 C29B 107.3(3) . . ?
C29C C29 C29B 109.3(3) . . ?
C22 C29 C29B 109.9(3) . . ?
C29 C29A H29A 109.5 . . n
C29 C29A H29B 109.5 . . n
H29A C29A H29B 109.5 . . n
C29 C29A H29C 109.5 . . n
H29A C29A H29C 109.5 . . n
H29B C29A H29C 109.5 . . n
C29 C29B H29D 109.5 . . n
C29 C29B H29E 109.5 . . n
H29D C29B H29E 109.5 . . n
C29 C29B H29F 109.5 . . n
H29D C29B H29F 109.5 . . n
H29E C29B H29F 109.5 . . n
C29 C29C H29G 109.5 . . n
C29 C29C H29H 109.5 . . n
H29G C29C H29H 109.5 . . n
C29 C29C H29I 109.5 . . n
H29G C29C H29I 109.5 . . n
H29H C29C H29I 109.5 . . n
C35 O31 C32 109.9(3) . . ?
C35 O31 La1 128.2(2) . . ?
C32 O31 La1 121.6(2) . . ?
O31 C32 C33 104.4(3) . . ?
O31 C32 H32A 110.9 . . n
C33 C32 H32A 110.9 . . n
O31 C32 H32B 110.9 . . n
C33 C32 H32B 110.9 . . n
H32A C32 H32B 108.9 . . n
C34 C33 C32 102.7(4) . . ?
C34 C33 H33A 111.2 . . n
C32 C33 H33A 111.2 . . n
C34 C33 H33B 111.2 . . n
C32 C33 H33B 111.2 . . n
H33A C33 H33B 109.1 . . n
C33 C34 C35 103.4(3) . . ?
C33 C34 H34A 111.1 . . n
C35 C34 H34A 111.1 . . n
C33 C34 H34B 111.1 . . n
C35 C34 H34B 111.1 . . n
H34A C34 H34B 109.0 . . n
O31 C35 C34 105.7(3) . . ?
O31 C35 H35A 110.6 . . n
C34 C35 H35A 110.6 . . n
O31 C35 H35B 110.6 . . n
C34 C35 H35B 110.6 . . n
H35A C35 H35B 108.7 . . n
Si1 C41 H41A 109.5 . . n
Si1 C41 H41B 109.5 . . n
H41A C41 H41B 109.5 . . n
Si1 C41 H41C 109.5 . . n
H41A C41 H41C 109.5 . . n
H41B C41 H41C 109.5 . . n
Si1 C42 H42A 109.5 . . n
Si1 C42 H42B 109.5 . . n
H42A C42 H42B 109.5 . . n
Si1 C42 H42C 109.5 . . n
H42A C42 H42C 109.5 . . n
H42B C42 H42C 109.5 . . n
Si2 C43 H43A 109.5 . . n
Si2 C43 H43B 109.5 . . n
H43A C43 H43B 109.5 . . n
Si2 C43 H43C 109.5 . . n
H43A C43 H43C 109.5 . . n
H43B C43 H43C 109.5 . . n
Si2 C44 H44A 109.5 . . n
Si2 C44 H44B 109.5 . . n
H44A C44 H44B 109.5 . . n
Si2 C44 H44C 109.5 . . n
H44A C44 H44C 109.5 . . n
H44B C44 H44C 109.5 . . n
C53 C51 C52 120.6(6) 2 . ?
C55 C52 C53 119.0(7) . . ?
C55 C52 C51 121.5(7) . . ?
C53 C52 C51 119.5(6) . . ?
C51 C53 C52 119.9(6) 2 . ?
C97 C95 C96 62.9(5) 2_766 2_766 ?
C97 C95 C98 60.9(6) 2_766 2_766 ?
C96 C95 C98 123.8(7) 2_766 2_766 ?
C97 C95 C99 121.3(8) 2_766 2_766 ?
C96 C95 C99 174.5(9) 2_766 2_766 ?
C98 C95 C99 60.5(5) 2_766 2_766 ?
C97 C95 C96 177.1(11) 2_766 . ?
C96 C95 C96 118.4(6) 2_766 . ?
C98 C95 C96 117.7(6) 2_766 . ?
C99 C95 C96 57.2(5) 2_766 . ?
C97 C95 C95 123.4(9) 2_766 2_766 ?
C96 C95 C95 60.6(5) 2_766 2_766 ?
C98 C95 C95 174.7(11) 2_766 2_766 ?
C99 C95 C95 114.9(8) 2_766 2_766 ?
C96 C95 C95 57.8(5) . 2_766 ?
C99 C96 C95 122.7(6) 2_766 2_766 ?
C99 C96 C97 179.0(10) 2_766 . ?
C95 C96 C97 56.8(5) 2_766 . ?
C99 C96 C95 61.2(6) 2_766 . ?
C95 C96 C95 61.6(6) 2_766 . ?
C97 C96 C95 118.3(6) . . ?
C95 C97 C98 62.6(6) 2_766 . ?
C95 C97 C96 60.3(5) 2_766 . ?
C98 C97 C96 122.8(7) . . ?
C97 C98 C95 56.6(6) . 2_766 ?
C97 C98 C99 116.2(7) . . ?
C95 C98 C99 59.8(6) 2_766 . ?
C96 C99 C95 61.6(5) 2_766 2_766 ?
C96 C99 C98 121.3(7) 2_766 . ?
C95 C99 C98 59.7(5) 2_766 . ?

loop_
_geom_bond_atom_site_label_1
_geom_bond_atom_site_label_2
_geom_bond_distance
_geom_bond_site_symmetry_2
_geom_bond_publ_flag
La1 O2B 2.200(11) . ?
La1 O1 2.229(3) . ?
La1 O2 2.315(3) . ?
La1 O1B 2.362(12) . ?
La1 N2 2.413(3) . ?
La1 O3B 2.568(11) . ?
La1 O31 2.580(2) . ?
La1 O3 2.647(3) . ?
La1 N1 2.662(3) . ?
La1 Si2 3.4560(10) . ?
Si1 N2 1.697(3) . ?
Si1 C41 1.862(4) . ?
Si1 C42 1.870(4) . ?
Si1 HI1 0.9800 . n
N1 C17B 1.425(16) . ?
N1 C27 1.479(5) . ?
N1 C17 1.484(5) . ?
N1 C1B 1.485(16) . ?
N1 C1 1.495(5) . ?
N1 C27B 1.524(15) . ?
O1 C11 1.340(5) . ?
C1 C2 1.500(6) . ?
C1 H1A 0.9700 . n
C1 H1B 0.9700 . n
O1B C11B 1.35(2) . ?
C1B C2B 1.48(2) . ?
Si2 N2 1.688(3) . ?
Si2 C44 1.869(4) . ?
Si2 C43 1.870(4) . ?
Si2 HI2 0.9800 . n
O2 C21 1.344(5) . ?
C2 O3 1.438(5) . ?
C2 H2A 0.9700 . n
C2 H2B 0.9700 . n
O3 C4 1.412(5) . ?
O2B C21B 1.358(19) . ?
C2B O3B 1.453(18) . ?
O3B C4 1.552(12) . ?
C4 H4A 0.9600 . n
C4 H4B 0.9600 . n
C4 H4C 0.9600 . n
C11 C16 1.414(6) . ?
C11 C12 1.424(5) . ?
C11B C16B 1.40(2) . ?
C11B C12 1.464(18) . ?
C12 C13 1.394(5) . ?
C12 C19 1.532(5) . ?
C13 C14 1.384(5) . ?
C13 H13 0.9300 . n
C14 C15 1.390(6) . ?
C14 C18 1.525(6) . ?
C14 C15B 1.567(17) . ?
C15 C16 1.384(6) . ?
C15 H15 0.9300 . n
C16 C17 1.508(6) . ?
C17 H17A 0.9700 . n
C17 H17B 0.9700 . n
C15B C16B 1.38(2) . ?
C16B C17B 1.53(2) . ?
C18 C18D 1.516(7) . ?
C18 C18C 1.522(8) . ?
C18 C18F 1.528(7) . ?
C18 C18B 1.532(8) . ?
C18 C18A 1.562(8) . ?
C18 C18E 1.567(7) . ?
C18A H18A 0.9600 . n
C18A H18B 0.9600 . n
C18A H18C 0.9600 . n
C18B H18D 0.9600 . n
C18B H18E 0.9600 . n
C18B H18F 0.9600 . n
C18C H18G 0.9600 . n
C18C H18H 0.9600 . n
C18C H18I 0.9600 . n
C19 C19A 1.536(5) . ?
C19 C19B 1.537(5) . ?
C19 C19C 1.540(5) . ?
C19A H19A 0.9600 . n
C19A H19B 0.9600 . n
C19A H19C 0.9600 . n
C19B H19D 0.9600 . n
C19B H19E 0.9600 . n
C19B H19F 0.9600 . n
C19C H19G 0.9600 . n
C19C H19H 0.9600 . n
C19C H19I 0.9600 . n
C21 C26 1.407(6) . ?
C21 C22 1.451(5) . ?
C21B C26B 1.39(2) . ?
C21B C22 1.422(16) . ?
C22 C23 1.387(5) . ?
C22 C29 1.532(5) . ?
C23 C24 1.401(5) . ?
C23 H23 0.9300 . n
C24 C25B 1.307(16) . ?
C24 C25 1.416(6) . ?
C24 C28 1.540(5) . ?
C25 C26 1.400(6) . ?
C25 H25 0.9300 . n
C26 C27 1.508(6) . ?
C27 H27A 0.9700 . n
C27 H27B 0.9700 . n
C25B C26B 1.40(2) . ?
C26B C27B 1.50(2) . ?
C28 C28A 1.522(7) . ?
C28 C28C 1.527(6) . ?
C28 C28B 1.540(6) . ?
C28A H28A 0.9600 . n
C28A H28B 0.9600 . n
C28A H28C 0.9600 . n
C28B H28D 0.9600 . n
C28B H28E 0.9600 . n
C28B H28F 0.9600 . n
C28C H28G 0.9600 . n
C28C H28H 0.9600 . n
C28C H28I 0.9600 . n
C29 C29A 1.521(5) . ?
C29 C29C 1.532(5) . ?
C29 C29B 1.535(5) . ?
C29A H29A 0.9600 . n
C29A H29B 0.9600 . n
C29A H29C 0.9600 . n
C29B H29D 0.9600 . n
C29B H29E 0.9600 . n
C29B H29F 0.9600 . n
C29C H29G 0.9600 . n
C29C H29H 0.9600 . n
C29C H29I 0.9600 . n
O31 C35 1.447(5) . ?
O31 C32 1.455(4) . ?
C32 C33 1.513(6) . ?
C32 H32A 0.9700 . n
C32 H32B 0.9700 . n
C33 C34 1.503(7) . ?
C33 H33A 0.9700 . n
C33 H33B 0.9700 . n
C34 C35 1.512(6) . ?
C34 H34A 0.9700 . n
C34 H34B 0.9700 . n
C35 H35A 0.9700 . n
C35 H35B 0.9700 . n
C41 H41A 0.9600 . n
C41 H41B 0.9600 . n
C41 H41C 0.9600 . n
C42 H42A 0.9600 . n
C42 H42B 0.9600 . n
C42 H42C 0.9600 . n
C43 H43A 0.9600 . n
C43 H43B 0.9600 . n
C43 H43C 0.9600 . n
C44 H44A 0.9600 . n
C44 H44B 0.9600 . n
C44 H44C 0.9600 . n
C51 C53 1.328(8) 2 ?
C51 C52 1.411(8) . ?
C52 C55 1.300(12) . ?
C52 C53 1.390(8) . ?
C53 C51 1.328(8) 2 ?
C95 C97 1.340(13) 2_766 ?
C95 C96 1.390(9) 2_766 ?
C95 C98 1.425(10) 2_766 ?
C95 C99 1.425(13) 2_766 ?
C95 C96 1.430(8) . ?
C95 C95 1.444(16) 2_766 ?
C96 C99 1.366(10) 2_766 ?
C96 C95 1.390(9) 2_766 ?
C96 C97 1.425(10) . ?
C97 C95 1.340(13) 2_766 ?
C97 C98 1.402(10) . ?
C98 C95 1.425(10) 2_766 ?
C98 C99 1.436(10) . ?
C99 C96 1.366(10) 2_766 ?
C99 C95 1.425(13) 2_766 ?
